data_7154207
loop_
_publ_author_name
'Lisbjerg, Micke'
'Nielsen, Bjarne E.'
'Milh\/oj, Birgitte O'
'Sauer, Stephan P. A.'
'Pittelkow, Michael'

_publ_section_title
;
 Anion binding by biotin[6]uril in water.
;
_journal_issue 2
_journal_name_full 'Organic &amp; biomolecular chemistry'
_journal_page_first 369
_journal_page_last 373
_journal_paper_doi 10.1039/c4ob02211d
_journal_volume 13
_journal_year 2015
_chemical_absolute_configuration ad
_chemical_formula_moiety 'C66 H96 N12 O18 S6, 2(H2 O)'
_chemical_formula_sum 'C66 H100 N12 O20 S6'
_chemical_formula_weight 1573.93
_space_group_crystal_system monoclinic
_space_group_IT_number 4
_space_group_name_Hall 'P 2yb'
_space_group_name_H-M_alt 'P 1 21 1'
_symmetry_space_group_name_Hall 'P 2yb'
_symmetry_space_group_name_H-M 'P 1 21 1'
_atom_sites_solution_hydrogens mixed
_atom_sites_solution_primary direct
_audit_creation_date 2014-10-15
_audit_creation_method
;
Olex2 1.2
(compiled 2014.08.28 svn.r2986 for OlexSys, GUI svn.r4874)
;
_cell_angle_alpha 90
_cell_angle_beta 101.775(3)
_cell_angle_gamma 90
_cell_formula_units_Z 2
_cell_length_a 12.2582(11)
_cell_length_b 16.6588(13)
_cell_length_c 20.6422(17)
_cell_measurement_reflns_used 9948
_cell_measurement_temperature 122
_cell_measurement_theta_max 26.34
_cell_measurement_theta_min 2.36
_cell_volume 4126.6(6)
_computing_cell_refinement 'SAINT v8.34A (Bruker, 2013)'
_computing_data_collection 'Bruker Instrument Service v3.0.26'
_computing_data_reduction 'SAINT v8.34A (Bruker, 2013)'
_computing_molecular_graphics 'Olex2 (Dolomanov et al., 2009)'
_computing_publication_material 'Olex2 (Dolomanov et al., 2009)'
_computing_structure_refinement 'ShelXL (Sheldrick, 2008)'
_computing_structure_solution 'ShelXS (Sheldrick, 2008)'
_diffrn_ambient_temperature 122
_diffrn_measured_fraction_theta_full 0.993
_diffrn_measured_fraction_theta_max 0.991
_diffrn_measurement_device_type 'Bruker APEX-II CCD'
_diffrn_measurement_method '\f and \w scans'
_diffrn_radiation_type MoK\a
_diffrn_radiation_wavelength 0.71073
_diffrn_reflns_av_R_equivalents 0.1066
_diffrn_reflns_av_unetI/netI 0.1019
_diffrn_reflns_Laue_measured_fraction_full 0.993
_diffrn_reflns_Laue_measured_fraction_max 0.991
_diffrn_reflns_limit_h_max 14
_diffrn_reflns_limit_h_min -15
_diffrn_reflns_limit_k_max 20
_diffrn_reflns_limit_k_min -20
_diffrn_reflns_limit_l_max 25
_diffrn_reflns_limit_l_min -25
_diffrn_reflns_number 58643
_diffrn_reflns_point_group_measured_fraction_full 0.990
_diffrn_reflns_point_group_measured_fraction_max 0.987
_diffrn_reflns_theta_full 25.242
_diffrn_reflns_theta_max 26.417
_diffrn_reflns_theta_min 2.143
_diffrn_standards_number 0
_exptl_absorpt_coefficient_mu 0.237
_exptl_absorpt_correction_T_max 1.0000
_exptl_absorpt_correction_T_min 0.7038
_exptl_absorpt_correction_type numerical
_exptl_absorpt_process_details
;
SADABS-2014/3 (Bruker,2014) was used for absorption correction.
wR2(int) was 0.1498 before and 0.0833 after correction.
The Ratio of minimum to maximum transmission is 0.7038.
The \l/2 correction factor is Not present.
;
_exptl_crystal_colour 'clear colourless'
_exptl_crystal_colour_lustre clear
_exptl_crystal_colour_primary colourless
_exptl_crystal_density_diffrn 1.267
_exptl_crystal_description needle
_exptl_crystal_F_000 1672
_exptl_crystal_size_max 0.98
_exptl_crystal_size_mid 0.157
_exptl_crystal_size_min 0.115
_refine_diff_density_max 0.689
_refine_diff_density_min -0.501
_refine_diff_density_rms 0.081
_refine_ls_abs_structure_details
;
 Flack x determined using 3731 quotients [(I+)-(I-)]/[(I+)+(I-)]
 (Parsons and Flack (2004), Acta Cryst. A60, s61).
;
_refine_ls_abs_structure_Flack 0.13(4)
_refine_ls_extinction_method none
_refine_ls_goodness_of_fit_ref 0.969
_refine_ls_hydrogen_treatment constr
_refine_ls_matrix_type full
_refine_ls_number_parameters 934
_refine_ls_number_reflns 16755
_refine_ls_number_restraints 13
_refine_ls_restrained_S_all 0.969
_refine_ls_R_factor_all 0.1368
_refine_ls_R_factor_gt 0.0804
_refine_ls_shift/su_max 0.003
_refine_ls_shift/su_mean 0.000
_refine_ls_structure_factor_coef Fsqd
_refine_ls_weighting_details 'w=1/[\s^2^(Fo^2^)+(0.1440P)^2^] where P=(Fo^2^+2Fc^2^)/3'
_refine_ls_weighting_scheme calc
_refine_ls_wR_factor_gt 0.2055
_refine_ls_wR_factor_ref 0.2307
_reflns_Friedel_coverage 0.922
_reflns_Friedel_fraction_full 0.986
_reflns_Friedel_fraction_max 0.983
_reflns_number_gt 9880
_reflns_number_total 16755
_reflns_threshold_expression 'I > 2\s(I)'
_cod_data_source_file c4ob02211d2.cif
_cod_data_source_block mo_d8v457_0m
_cod_depositor_comments 'Adding full bibliography for 7154207.cif.'
_cod_database_code 7154207
_shelxl_version_number 2013-4
_shelx_space_group_comment
;
The symmetry employed for this shelxl refinement is uniquely defined
by the following loop, which should always be used as a source of
symmetry information in preference to the above space-group names.
They are only intended as comments.
;
_shelx_estimated_absorpt_t_max 0.973
_shelx_estimated_absorpt_t_min 0.801
_olex2_refinement_description
;
1. Fixed Uiso
 At 1.2 times of:
  All C(H) groups, All C(H,H) groups
 At 1.5 times of:
  All O(H) groups, All O(H,H) groups
2. Uiso/Uaniso restraints and constraints
Uanis(C53) \\sim Ueq: with sigma of 0.1 and sigma for terminal atoms of 0.2
Uanis(C54) \\sim Ueq: with sigma of 0.1 and sigma for terminal atoms of 0.2
Uanis(C53) = Uanis(C52)
3.a Everything fixed:
 H3, H6, H12, H9, H18, H19C, H19D, H15A
3.b Free rotating group:
 O20(H20C,H20D)
3.c Ternary CH refined with riding coordinates:
 C26(H26), C38(H38), C4(H4), C14(H14), C16(H16), C3(H3A), C59(H59), C27(H27),
 C5(H5), C60(H60), C48(H48), C36(H36), C37(H37), C58(H58), C25(H25), C15(H15),
 C47(H47), C49(H49)
3.d Secondary CH2 refined with riding coordinates:
 C17(H17A,H17B), C7(H7A,H7B), C6(H6A,H6B), C41(H41A,H41B), C11(H11A,H11B),
 C19(H19A,H19B), C8(H8A,H8B), C39(H39A,H39B), C40(H40A,H40B), C66(H66A,H66B),
 C9(H9A,H9B), C24(H24A,H24B), C22(H22A,H22B), C20(H20A,H20B), C57(H57A,H57B),
 C33(H33A,H33B), C18(H18A,H18B), C55(H55A,H55B), C13(H13A,H13B), C2(H2A,H2B),
 C44(H44A,H44B), C46(H46A,H46B), C42(H42A,H42B), C35(H35A,H35B), C61(H61A,H61B),
  C62(H62A,H62B), C63(H63A,H63B), C64(H64A,H64B), C29(H29A,H29B), C28(H28A,
 H28B), C31(H31A,H31B), C30(H30A,H30B), C52(H52A,H52B), C50(H50A,H50B),
 C51(H51A,H51B), C53(H53A,H53B)
;
_olex2_submission_special_instructions 'No special instructions were received'

loop_
_space_group_symop_operation_xyz
'x, y, z'
'-x, y+1/2, -z'

loop_
_atom_site_label
_atom_site_type_symbol
_atom_site_fract_x
_atom_site_fract_y
_atom_site_fract_z
_atom_site_U_iso_or_equiv
_atom_site_adp_type
_atom_site_occupancy
_atom_site_site_symmetry_order
_atom_site_calc_flag
_atom_site_refinement_flags_posn
_atom_site_refinement_flags_adp
_atom_site_disorder_assembly
_atom_site_disorder_group
S2 S 0.91629(18) 0.51787(12) 0.49083(11) 0.0491(5) Uani 1 1 d . . . .
S3 S 1.53375(19) 0.42692(13) 0.41247(12) 0.0553(6) Uani 1 1 d . . . .
S4 S 1.0284(2) 0.09608(14) 0.16936(11) 0.0604(7) Uani 1 1 d . . . .
S1 S 1.1490(2) 0.83842(13) 0.20703(11) 0.0595(7) Uani 1 1 d . . . .
S6 S 0.6534(2) 0.58045(16) -0.01831(14) 0.0662(7) Uani 1 1 d . . . .
S5 S 1.4046(4) 0.4964(5) 0.0609(4) 0.265(6) Uani 1 1 d . . . .
O4 O 1.2239(5) 0.6147(3) 0.4215(3) 0.0458(13) Uani 1 1 d . . . .
N2 N 1.0369(5) 0.6994(4) 0.2909(3) 0.0372(14) Uani 1 1 d . . . .
N12 N 0.8919(6) 0.6175(4) 0.0830(3) 0.0450(16) Uani 1 1 d . . . .
O1 O 0.8477(5) 0.6954(4) 0.2478(3) 0.0500(14) Uani 1 1 d . . . .
C26 C 1.3786(7) 0.3671(5) 0.3125(4) 0.0400(18) Uani 1 1 d . . . .
H26 H 1.3593 0.3687 0.2631 0.048 Uiso 1 1 calc R . . .
O13 O 1.0074(8) 0.3204(4) -0.0087(3) 0.083(2) Uani 1 1 d . . . .
N3 N 1.0357(5) 0.6092(3) 0.3836(3) 0.0331(13) Uani 1 1 d . . . .
O7 O 1.2057(4) 0.2776(3) 0.4077(3) 0.0451(13) Uani 1 1 d . . . .
C12 C 1.1374(6) 0.5765(4) 0.4065(3) 0.0319(16) Uani 1 1 d . . . .
N6 N 1.3226(5) 0.3009(4) 0.3369(3) 0.0378(15) Uani 1 1 d . . . .
N7 N 1.2399(5) 0.2125(3) 0.2461(3) 0.0393(15) Uani 1 1 d . . . .
N1 N 0.9783(5) 0.6872(4) 0.1816(3) 0.0409(15) Uani 1 1 d . . . .
O5 O 0.4409(5) 0.6978(4) 0.3848(3) 0.0564(15) Uani 1 1 d . . . .
O3 O 1.5039(6) 1.0391(4) 0.3492(3) 0.0684(18) Uani 1 1 d . . . .
H3 H 1.5432 1.0119 0.3281 0.103 Uiso 1 1 d . . . .
C38 C 1.0526(7) 0.1480(5) 0.2474(4) 0.0420(19) Uani 1 1 d . . . .
H38 H 0.9790 0.1643 0.2570 0.050 Uiso 1 1 calc R . . .
O16 O 1.0406(4) 0.6403(3) 0.0331(3) 0.0431(13) Uani 1 1 d . . . .
N4 N 1.1267(5) 0.4962(3) 0.4133(3) 0.0368(14) Uani 1 1 d . . . .
C23 C 1.2590(6) 0.3222(4) 0.3803(4) 0.0366(18) Uani 1 1 d . . . .
C17 C 0.8114(6) 0.6416(4) 0.4112(4) 0.0373(17) Uani 1 1 d . . . .
H17A H 0.7881 0.6616 0.3652 0.045 Uiso 1 1 calc R . . .
H17B H 0.8715 0.6771 0.4343 0.045 Uiso 1 1 calc R . . .
C56 C 0.9614(6) 0.6000(4) 0.0414(4) 0.0368(17) Uani 1 1 d . . . .
N9 N 1.1843(8) 0.3340(5) 0.0523(4) 0.066(2) Uani 1 1 d . . . .
C7 C 1.3002(7) 0.8900(4) 0.3480(4) 0.0393(18) Uani 1 1 d . . . .
H7A H 1.3713 0.8738 0.3362 0.047 Uiso 1 1 calc R . . .
H7B H 1.2657 0.9318 0.3162 0.047 Uiso 1 1 calc R . . .
C6 C 1.2220(6) 0.8168(4) 0.3418(4) 0.0379(17) Uani 1 1 d . . . .
H6A H 1.2506 0.7787 0.3781 0.045 Uiso 1 1 calc R . . .
H6B H 1.1472 0.8347 0.3468 0.045 Uiso 1 1 calc R . . .
C41 C 0.9362(8) 0.0279(5) 0.3218(5) 0.054(2) Uani 1 1 d . . . .
H41A H 0.8908 0.0574 0.2841 0.065 Uiso 1 1 calc R . . .
H41B H 0.9410 0.0608 0.3622 0.065 Uiso 1 1 calc R . . .
N11 N 0.9274(5) 0.5283(4) 0.0100(3) 0.0452(16) Uani 1 1 d . . . .
C11 C 1.0272(6) 0.6899(4) 0.3586(3) 0.0340(16) Uani 1 1 d . . . .
H11A H 1.0860 0.7225 0.3867 0.041 Uiso 1 1 calc R . . .
H11B H 0.9544 0.7120 0.3635 0.041 Uiso 1 1 calc R . . .
C19 C 0.6666(7) 0.7339(4) 0.4413(4) 0.045(2) Uani 1 1 d . . . .
H19A H 0.7282 0.7708 0.4600 0.054 Uiso 1 1 calc R . . .
H19B H 0.6409 0.7481 0.3940 0.054 Uiso 1 1 calc R . . .
C8 C 1.3244(7) 0.9256(5) 0.4180(4) 0.0436(19) Uani 1 1 d . . . .
H8A H 1.3717 0.8879 0.4486 0.052 Uiso 1 1 calc R . . .
H8B H 1.2534 0.9324 0.4333 0.052 Uiso 1 1 calc R . . .
C4 C 1.1395(6) 0.6944(4) 0.2652(4) 0.0365(17) Uani 1 1 d . . . .
H4 H 1.1849 0.6469 0.2842 0.044 Uiso 1 1 calc R . . .
O6 O 0.4084(6) 0.6837(5) 0.4855(3) 0.075(2) Uani 1 1 d . . . .
H6 H 0.3449 0.6693 0.4658 0.112 Uiso 1 1 d . . A 1
O10 O 1.3758(7) 0.2192(5) 0.1856(4) 0.076(2) Uani 1 1 d . . . .
C14 C 1.0158(6) 0.4693(4) 0.3941(4) 0.0376(17) Uani 1 1 d . . . .
H14 H 1.0091 0.4294 0.3573 0.045 Uiso 1 1 calc R . . .
C16 C 0.8571(6) 0.5587(4) 0.4091(4) 0.0378(18) Uani 1 1 d . . . .
H16 H 0.7936 0.5231 0.3888 0.045 Uiso 1 1 calc R . . .
C39 C 1.1122(7) 0.0923(4) 0.3044(4) 0.0452(19) Uani 1 1 d . . . .
H39A H 1.1874 0.0789 0.2970 0.054 Uiso 1 1 calc R . . .
H39B H 1.1215 0.1217 0.3469 0.054 Uiso 1 1 calc R . . .
C1 C 0.9446(6) 0.6942(4) 0.2408(4) 0.0367(17) Uani 1 1 d . . . .
O2 O 1.5645(5) 0.9527(5) 0.4302(4) 0.076(2) Uani 1 1 d . . . .
C34 C 1.2794(9) 0.2220(5) 0.1910(4) 0.054(2) Uani 1 1 d . . . .
C40 C 1.0479(8) 0.0142(5) 0.3094(5) 0.061(3) Uani 1 1 d . . . .
H40A H 1.0418 -0.0164 0.2677 0.073 Uiso 1 1 calc R . . .
H40B H 1.0906 -0.0190 0.3457 0.073 Uiso 1 1 calc R . . .
N8 N 1.1903(8) 0.2372(5) 0.1397(4) 0.062(2) Uani 1 1 d . . . .
C3 C 1.0986(7) 0.6846(5) 0.1901(4) 0.0419(18) Uani 1 1 d . . . .
H3A H 1.1225 0.6314 0.1753 0.050 Uiso 1 1 calc R . . .
C66 C 0.9008(7) 0.6908(5) 0.1194(4) 0.0447(19) Uani 1 1 d . . . .
H66A H 0.8264 0.7051 0.1275 0.054 Uiso 1 1 calc R . . .
H66B H 0.9241 0.7340 0.0922 0.054 Uiso 1 1 calc R . . .
C9 C 1.3837(8) 1.0073(5) 0.4202(5) 0.054(2) Uani 1 1 d . . . .
H9A H 1.3362 1.0456 0.3903 0.065 Uiso 1 1 calc R . . .
H9B H 1.3963 1.0293 0.4657 0.065 Uiso 1 1 calc R . . .
C24 C 1.4253(8) 0.4945(5) 0.3773(6) 0.063(3) Uani 1 1 d . . . .
H24A H 1.4013 0.5267 0.4122 0.076 Uiso 1 1 calc R . . .
H24B H 1.4505 0.5314 0.3457 0.076 Uiso 1 1 calc R . . .
N10 N 1.0899(6) 0.4414(4) 0.0179(3) 0.0472(17) Uani 1 1 d . . . .
O12 O 0.7576(6) -0.0774(5) 0.3996(3) 0.079(2) Uani 1 1 d . . . .
H12 H 0.6985 -0.0637 0.4110 0.119 Uiso 1 1 d . . . .
C59 C 0.8349(8) 0.4915(6) 0.0345(5) 0.059(2) Uani 1 1 d . . . .
H59 H 0.8566 0.4375 0.0541 0.070 Uiso 1 1 calc R . . .
N5 N 1.2641(5) 0.4046(4) 0.3865(3) 0.0415(15) Uani 1 1 d . . . .
C27 C 1.5089(6) 0.3656(4) 0.3374(4) 0.0380(17) Uani 1 1 d . . . .
H27 H 1.5434 0.3934 0.3037 0.046 Uiso 1 1 calc R . . .
C5 C 1.2120(7) 0.7737(4) 0.2758(4) 0.0393(17) Uani 1 1 d . . . .
H5 H 1.2889 0.7599 0.2702 0.047 Uiso 1 1 calc R . . .
C43 C 0.7679(10) -0.0384(6) 0.3480(6) 0.069(3) Uani 1 1 d . . . .
C10 C 1.4890(8) 0.9983(5) 0.4001(5) 0.057(3) Uani 1 1 d . . . .
C21 C 0.4686(7) 0.7053(5) 0.4438(5) 0.047(2) Uani 1 1 d . . . .
C22 C 1.2237(6) 0.4455(5) 0.4391(4) 0.0416(18) Uani 1 1 d . . . .
H22A H 1.2842 0.4793 0.4644 0.050 Uiso 1 1 calc R . . .
H22B H 1.2033 0.4052 0.4698 0.050 Uiso 1 1 calc R . . .
C20 C 0.5752(7) 0.7475(5) 0.4752(4) 0.048(2) Uani 1 1 d . . . .
H20A H 0.5606 0.8059 0.4762 0.057 Uiso 1 1 calc R . . .
H20B H 0.5982 0.7290 0.5216 0.057 Uiso 1 1 calc R . . .
C60 C 0.7278(8) 0.4857(6) -0.0213(5) 0.063(3) Uani 1 1 d . . . .
H60 H 0.6803 0.4418 -0.0087 0.076 Uiso 1 1 calc R . . .
C57 C 0.6929(9) 0.5777(7) 0.0710(5) 0.073(3) Uani 1 1 d . . . .
H57A H 0.6835 0.6314 0.0897 0.088 Uiso 1 1 calc R . . .
H57B H 0.6455 0.5390 0.0891 0.088 Uiso 1 1 calc R . . .
C48 C 1.1949(8) 0.4738(6) 0.0533(6) 0.079(4) Uani 1 1 d . . . .
H48 H 1.1823 0.5140 0.0870 0.095 Uiso 1 1 calc R . . .
C33 C 1.3131(7) 0.2177(5) 0.3107(4) 0.046(2) Uani 1 1 d . . . .
H33A H 1.3881 0.1981 0.3075 0.056 Uiso 1 1 calc R . . .
H33B H 1.2843 0.1825 0.3420 0.056 Uiso 1 1 calc R . . .
O11 O 0.6928(8) 0.0048(5) 0.3128(4) 0.085(2) Uani 1 1 d . . . .
C18 C 0.7125(6) 0.6477(5) 0.4454(4) 0.0415(18) Uani 1 1 d . . . .
H18A H 0.7362 0.6319 0.4923 0.050 Uiso 1 1 calc R . . .
H18B H 0.6531 0.6104 0.4240 0.050 Uiso 1 1 calc R . . .
C36 C 1.0856(9) 0.2486(5) 0.1631(4) 0.059(3) Uani 1 1 d . . . .
H36 H 1.0604 0.3057 0.1577 0.071 Uiso 1 1 calc R . . .
C37 C 1.1193(7) 0.2256(4) 0.2377(4) 0.045(2) Uani 1 1 d . . . .
H37 H 1.1027 0.2702 0.2666 0.055 Uiso 1 1 calc R . . .
C55 C 1.0045(8) 0.4882(5) -0.0226(4) 0.049(2) Uani 1 1 d . . . .
H55A H 0.9616 0.4526 -0.0569 0.059 Uiso 1 1 calc R . . .
H55B H 1.0410 0.5293 -0.0457 0.059 Uiso 1 1 calc R . . .
C45 C 1.0863(8) 0.3615(5) 0.0166(4) 0.049(2) Uani 1 1 d . . . .
C58 C 0.8144(8) 0.5519(6) 0.0887(5) 0.060(3) Uani 1 1 d . . . .
H58 H 0.8324 0.5270 0.1337 0.072 Uiso 1 1 calc R . . .
C13 C 0.9696(7) 0.4337(5) 0.4526(5) 0.055(2) Uani 1 1 d . . . .
H13A H 1.0295 0.4065 0.4844 0.066 Uiso 1 1 calc R . . .
H13B H 0.9096 0.3944 0.4363 0.066 Uiso 1 1 calc R . . .
C25 C 1.3301(7) 0.4413(5) 0.3416(5) 0.052(2) Uani 1 1 d . . . .
H25 H 1.2805 0.4722 0.3057 0.062 Uiso 1 1 calc R . . .
C15 C 0.9482(6) 0.5476(4) 0.3695(4) 0.0367(17) Uani 1 1 d . . . .
H15 H 0.9158 0.5446 0.3210 0.044 Uiso 1 1 calc R . . .
C2 C 1.1445(8) 0.7522(5) 0.1538(4) 0.056(2) Uani 1 1 d . . . .
H2A H 1.0952 0.7623 0.1102 0.067 Uiso 1 1 calc R . . .
H2B H 1.2200 0.7387 0.1469 0.067 Uiso 1 1 calc R . . .
C47 C 1.2524(9) 0.3962(7) 0.0880(7) 0.090(4) Uani 1 1 d . . . .
H47 H 1.2472 0.3953 0.1357 0.107 Uiso 1 1 calc R . . .
C44 C 1.2000(13) 0.2509(6) 0.0725(5) 0.086(4) Uani 1 1 d . . . .
H44A H 1.1441 0.2176 0.0429 0.103 Uiso 1 1 calc R . . .
H44B H 1.2748 0.2333 0.0671 0.103 Uiso 1 1 calc R . . .
C46 C 1.3738(11) 0.4029(17) 0.0816(14) 0.229(16) Uani 1 1 d . . . .
H46A H 1.3879 0.3649 0.0473 0.275 Uiso 1 1 calc R . . .
H46B H 1.4228 0.3879 0.1241 0.275 Uiso 1 1 calc R . . .
C42 C 0.8806(11) -0.0534(7) 0.3307(8) 0.091(4) Uani 1 1 d . . . .
H42A H 0.8711 -0.0849 0.2892 0.109 Uiso 1 1 calc R . . .
H42B H 0.9284 -0.0845 0.3664 0.109 Uiso 1 1 calc R . . .
C49 C 1.2705(11) 0.5099(12) 0.0082(12) 0.149(10) Uani 1 1 d . . . .
H49 H 1.2551 0.5687 0.0031 0.179 Uiso 1 1 calc R . . .
C35 C 0.9947(9) 0.1917(6) 0.1276(4) 0.067(3) Uani 1 1 d . . . .
H35A H 0.9965 0.1874 0.0800 0.080 Uiso 1 1 calc R . . .
H35B H 0.9199 0.2105 0.1321 0.080 Uiso 1 1 calc R . . .
C61 C 0.7453(8) 0.4674(6) -0.0918(5) 0.063(3) Uani 1 1 d . . . .
H61A H 0.7902 0.5110 -0.1059 0.075 Uiso 1 1 calc R . . .
H61B H 0.7880 0.4168 -0.0909 0.075 Uiso 1 1 calc R . . .
C62 C 0.6364(8) 0.4595(6) -0.1421(5) 0.068(3) Uani 1 1 d . . . .
H62A H 0.5919 0.5087 -0.1404 0.081 Uiso 1 1 calc R . . .
H62B H 0.6536 0.4564 -0.1869 0.081 Uiso 1 1 calc R . . .
C63 C 0.5656(8) 0.3874(6) -0.1326(5) 0.063(3) Uani 1 1 d . . . .
H63A H 0.5280 0.3974 -0.0952 0.075 Uiso 1 1 calc R . . .
H63B H 0.6137 0.3395 -0.1218 0.075 Uiso 1 1 calc R . . .
O17 O 0.3797(8) 0.2801(7) -0.1361(4) 0.111(3) Uani 1 1 d . . . .
C64 C 0.4742(9) 0.3713(8) -0.1987(6) 0.076(3) Uani 1 1 d . . . .
H64A H 0.4386 0.4227 -0.2150 0.091 Uiso 1 1 calc R . . .
H64B H 0.5117 0.3498 -0.2332 0.091 Uiso 1 1 calc R . . .
C65 C 0.3881(9) 0.3145(7) -0.1882(6) 0.078(3) Uani 1 1 d . . . .
C29 C 1.6859(7) 0.2855(5) 0.3838(5) 0.054(2) Uani 1 1 d . . . .
H29A H 1.6944 0.3102 0.4282 0.065 Uiso 1 1 calc R . . .
H29B H 1.7277 0.3188 0.3575 0.065 Uiso 1 1 calc R . . .
C28 C 1.5615(7) 0.2851(5) 0.3500(4) 0.050(2) Uani 1 1 d . . . .
H28A H 1.5533 0.2565 0.3073 0.060 Uiso 1 1 calc R . . .
H28B H 1.5200 0.2541 0.3781 0.060 Uiso 1 1 calc R . . .
C32 C 1.9398(7) 0.2317(5) 0.4083(4) 0.0450(19) Uani 1 1 d . . . .
C31 C 1.8450(7) 0.1949(6) 0.4349(5) 0.054(2) Uani 1 1 d . . . .
H31A H 1.8624 0.1377 0.4449 0.065 Uiso 1 1 calc R . . .
H31B H 1.8409 0.2219 0.4771 0.065 Uiso 1 1 calc R . . .
C30 C 1.7357(8) 0.2000(5) 0.3910(5) 0.058(2) Uani 1 1 d . . . .
H30A H 1.6837 0.1640 0.4079 0.069 Uiso 1 1 calc R . . .
H30B H 1.7420 0.1803 0.3466 0.069 Uiso 1 1 calc R . . .
O8 O 1.9335(5) 0.2551(4) 0.3516(3) 0.0593(16) Uani 1 1 d . . . .
O9 O 2.0334(5) 0.2371(3) 0.4539(3) 0.0550(16) Uani 1 1 d . . . .
H9 H 2.0826 0.2610 0.4375 0.082 Uiso 1 1 d . . . .
C52 C 1.2907(16) 0.5975(13) -0.1242(12) 0.167(7) Uani 1 1 d . . . .
H52A H 1.2881 0.6248 -0.0820 0.201 Uiso 1 1 calc R . . .
H52B H 1.2152 0.6001 -0.1526 0.201 Uiso 1 1 calc R . . .
C50 C 1.2553(13) 0.4712(11) -0.0635(14) 0.147(9) Uani 1 1 d . . . .
H50A H 1.2779 0.4141 -0.0586 0.176 Uiso 1 1 calc R . . .
H50B H 1.1752 0.4727 -0.0846 0.176 Uiso 1 1 calc R . . .
C51 C 1.3226(11) 0.5128(10) -0.1110(11) 0.143(8) Uani 1 1 d . . . .
H51A H 1.4031 0.5099 -0.0910 0.172 Uiso 1 1 calc R . . .
H51B H 1.3100 0.4831 -0.1534 0.172 Uiso 1 1 calc R . . .
O18 O 0.3108(6) 0.3063(5) -0.2435(4) 0.078(2) Uani 1 1 d . . . .
H18 H 0.2621 0.2742 -0.2356 0.117 Uiso 1 1 d . . . .
C53 C 1.3846(17) 0.6474(12) -0.1632(13) 0.167(7) Uani 1 1 d . U . .
H53A H 1.4611 0.6450 -0.1362 0.201 Uiso 1 1 calc R . . .
H53B H 1.3845 0.6240 -0.2073 0.201 Uiso 1 1 calc R . . .
O19 O 1.0670(13) 0.4661(10) 0.2214(10) 0.211(9) Uani 1 1 d . . . .
H19C H 1.1221 0.4699 0.2064 0.317 Uiso 1 1 d . . . .
H19D H 1.0243 0.4263 0.2205 0.317 Uiso 1 1 d . . . .
O15 O 1.4245(11) 0.7784(9) -0.1850(6) 0.147(4) Uani 1 1 d . . . .
H15A H 1.4820 0.7505 -0.1791 0.221 Uiso 1 1 d . . . .
O14 O 1.2488(14) 0.772(2) -0.1667(16) 0.45(3) Uani 1 1 d . . . .
C54 C 1.339(2) 0.7381(15) -0.1698(11) 0.183(11) Uani 1 1 d . U . .
O20 O 0.9108(12) 0.3666(8) 0.2402(7) 0.144(4) Uani 1 1 d . . . .
H20C H 0.8822 0.3216 0.2467 0.216 Uiso 1 1 d G . . .
H20D H 0.8817 0.3836 0.2017 0.216 Uiso 1 1 d G . . .

loop_
_atom_site_aniso_label
_atom_site_aniso_U_11
_atom_site_aniso_U_22
_atom_site_aniso_U_33
_atom_site_aniso_U_23
_atom_site_aniso_U_13
_atom_site_aniso_U_12
S2 0.0486(12) 0.0455(11) 0.0577(13) 0.0085(10) 0.0214(10) 0.0021(9)
S3 0.0505(13) 0.0480(12) 0.0680(15) -0.0147(10) 0.0136(11) -0.0064(10)
S4 0.0733(16) 0.0570(13) 0.0455(12) -0.0167(10) -0.0007(11) -0.0083(11)
S1 0.0768(17) 0.0510(12) 0.0438(12) 0.0120(10) -0.0036(11) -0.0197(11)
S6 0.0416(13) 0.0703(16) 0.0838(18) -0.0166(13) 0.0062(12) -0.0073(11)
S5 0.062(3) 0.366(10) 0.321(9) 0.263(9) -0.066(4) -0.090(4)
O4 0.036(3) 0.044(3) 0.054(3) 0.004(3) 0.004(3) -0.001(2)
N2 0.032(3) 0.043(3) 0.039(3) -0.004(3) 0.012(3) -0.003(3)
N12 0.043(4) 0.044(4) 0.046(4) -0.004(3) 0.005(3) -0.006(3)
O1 0.036(3) 0.065(4) 0.048(3) 0.007(3) 0.005(2) 0.014(3)
C26 0.047(5) 0.044(4) 0.029(4) 0.004(3) 0.009(3) 0.013(4)
O13 0.137(7) 0.048(4) 0.048(4) 0.004(3) -0.016(4) -0.041(4)
N3 0.030(3) 0.031(3) 0.042(3) 0.000(3) 0.013(3) 0.001(2)
O7 0.036(3) 0.042(3) 0.059(3) 0.002(3) 0.015(3) -0.005(2)
C12 0.025(4) 0.038(4) 0.033(4) 0.004(3) 0.009(3) 0.002(3)
N6 0.032(4) 0.036(3) 0.042(4) -0.003(3) 0.001(3) 0.000(3)
N7 0.041(4) 0.036(3) 0.039(4) -0.002(3) 0.002(3) -0.002(3)
N1 0.035(4) 0.051(4) 0.034(3) -0.006(3) 0.001(3) 0.004(3)
O5 0.046(4) 0.057(4) 0.065(4) -0.005(3) 0.008(3) -0.005(3)
O3 0.084(5) 0.054(4) 0.070(4) 0.017(3) 0.023(4) 0.006(3)
C38 0.034(4) 0.044(4) 0.042(4) 0.002(3) -0.006(3) -0.004(3)
O16 0.041(3) 0.037(3) 0.052(3) 0.002(2) 0.010(2) -0.002(3)
N4 0.034(4) 0.035(3) 0.042(4) 0.002(3) 0.009(3) 0.008(3)
C23 0.025(4) 0.035(4) 0.043(4) 0.007(3) -0.009(3) -0.002(3)
C17 0.023(4) 0.035(4) 0.052(5) -0.008(3) 0.005(3) -0.001(3)
C56 0.034(4) 0.038(4) 0.038(4) 0.001(3) 0.006(3) 0.012(3)
N9 0.083(6) 0.054(4) 0.069(5) 0.023(4) 0.032(5) 0.021(4)
C7 0.040(4) 0.038(4) 0.037(4) -0.006(3) 0.003(3) -0.003(3)
C6 0.038(4) 0.039(4) 0.035(4) -0.001(3) 0.005(3) 0.002(3)
C41 0.051(5) 0.050(5) 0.060(5) -0.010(4) 0.008(4) 0.006(4)
N11 0.037(4) 0.044(4) 0.054(4) -0.014(3) 0.009(3) -0.009(3)
C11 0.040(4) 0.029(3) 0.037(4) 0.004(3) 0.018(3) 0.005(3)
C19 0.043(5) 0.028(4) 0.062(5) -0.015(4) 0.004(4) -0.008(3)
C8 0.041(4) 0.041(4) 0.047(5) 0.002(4) 0.004(4) 0.001(3)
C4 0.036(4) 0.030(4) 0.043(4) 0.002(3) 0.008(3) 0.006(3)
O6 0.062(4) 0.101(5) 0.061(4) -0.021(4) 0.011(4) -0.019(4)
O10 0.073(5) 0.081(5) 0.083(5) -0.004(4) 0.037(4) 0.000(4)
C14 0.034(4) 0.038(4) 0.040(4) -0.003(3) 0.007(3) 0.011(3)
C16 0.028(4) 0.031(4) 0.052(5) 0.000(3) 0.003(3) -0.011(3)
C39 0.057(5) 0.033(4) 0.043(4) 0.011(3) 0.005(4) -0.001(4)
C1 0.031(5) 0.042(4) 0.036(4) 0.002(3) 0.004(3) 0.003(3)
O2 0.049(4) 0.103(6) 0.073(5) 0.030(4) 0.011(3) 0.010(4)
C34 0.075(7) 0.039(4) 0.048(5) -0.006(4) 0.012(5) 0.000(4)
C40 0.062(6) 0.041(5) 0.075(6) 0.003(4) 0.002(5) -0.005(4)
N8 0.091(6) 0.055(4) 0.044(4) 0.011(3) 0.020(4) 0.022(4)
C3 0.038(5) 0.050(4) 0.039(4) -0.009(4) 0.012(3) 0.007(4)
C66 0.048(5) 0.053(5) 0.030(4) -0.009(4) 0.001(3) 0.008(4)
C9 0.052(6) 0.046(5) 0.054(5) -0.007(4) -0.012(4) 0.005(4)
C24 0.060(6) 0.041(5) 0.100(8) -0.007(5) 0.041(5) -0.003(4)
N10 0.049(4) 0.026(3) 0.063(4) 0.005(3) 0.002(3) -0.005(3)
O12 0.069(5) 0.121(6) 0.050(4) 0.028(4) 0.017(3) -0.006(4)
C59 0.056(6) 0.050(5) 0.073(6) -0.004(4) 0.021(5) -0.011(4)
N5 0.033(4) 0.042(4) 0.048(4) 0.004(3) 0.006(3) 0.008(3)
C27 0.031(4) 0.043(4) 0.043(4) 0.001(3) 0.015(3) -0.006(3)
C5 0.040(4) 0.042(4) 0.036(4) 0.005(3) 0.007(3) -0.007(3)
C43 0.089(8) 0.044(5) 0.081(8) -0.013(5) 0.036(6) -0.024(5)
C10 0.055(6) 0.045(5) 0.065(6) -0.004(4) -0.004(5) -0.016(4)
C21 0.048(5) 0.042(4) 0.050(5) -0.007(4) 0.012(4) 0.006(4)
C22 0.034(4) 0.041(4) 0.047(5) 0.010(3) 0.002(3) 0.008(3)
C20 0.046(5) 0.039(4) 0.058(5) -0.014(4) 0.008(4) -0.003(4)
C60 0.048(6) 0.065(6) 0.072(7) -0.014(5) 0.001(5) -0.019(4)
C57 0.060(7) 0.093(8) 0.074(7) -0.025(6) 0.031(5) -0.016(6)
C48 0.055(6) 0.067(6) 0.099(8) 0.051(6) -0.023(5) -0.029(5)
C33 0.040(5) 0.041(4) 0.052(5) 0.001(4) -0.005(4) 0.005(3)
O11 0.103(6) 0.079(5) 0.079(5) 0.023(4) 0.032(5) 0.004(5)
C18 0.033(4) 0.045(4) 0.048(5) -0.002(3) 0.012(3) -0.008(3)
C36 0.080(7) 0.047(5) 0.043(5) 0.004(4) -0.005(5) 0.007(5)
C37 0.067(6) 0.029(4) 0.034(4) 0.000(3) -0.004(4) 0.011(4)
C55 0.056(5) 0.044(4) 0.043(5) 0.000(4) 0.002(4) 0.008(4)
C45 0.071(6) 0.035(4) 0.040(4) 0.006(4) 0.011(4) 0.005(4)
C58 0.052(6) 0.075(6) 0.061(6) -0.015(5) 0.032(5) -0.025(5)
C13 0.049(5) 0.032(4) 0.087(7) 0.000(4) 0.019(5) -0.007(4)
C25 0.044(5) 0.046(5) 0.066(6) 0.018(4) 0.013(4) 0.014(4)
C15 0.023(4) 0.035(4) 0.051(5) -0.014(3) 0.006(3) -0.004(3)
C2 0.058(6) 0.061(5) 0.046(5) -0.005(4) 0.007(4) -0.023(4)
C47 0.049(6) 0.075(7) 0.136(11) 0.062(7) -0.002(6) -0.016(5)
C44 0.157(12) 0.050(6) 0.054(6) 0.012(5) 0.027(7) 0.051(7)
C46 0.037(8) 0.32(3) 0.32(3) 0.22(3) 0.020(12) 0.029(12)
C42 0.092(9) 0.059(6) 0.137(12) -0.024(7) 0.057(8) -0.018(6)
C49 0.052(8) 0.138(14) 0.23(2) 0.110(15) -0.043(11) -0.044(8)
C35 0.089(7) 0.061(5) 0.037(5) -0.003(4) -0.018(5) 0.016(5)
C61 0.047(5) 0.065(6) 0.071(7) -0.017(5) 0.001(5) 0.001(4)
C62 0.056(6) 0.079(7) 0.067(6) -0.017(5) 0.010(5) -0.012(5)
C63 0.057(6) 0.060(6) 0.068(6) 0.007(5) 0.005(5) -0.003(4)
O17 0.112(7) 0.144(8) 0.067(5) 0.011(5) -0.009(5) -0.064(6)
C64 0.060(7) 0.095(8) 0.072(7) -0.016(6) 0.013(5) -0.024(6)
C65 0.061(7) 0.088(8) 0.080(8) -0.025(7) 0.004(6) -0.011(6)
C29 0.035(5) 0.045(5) 0.078(6) -0.005(4) 0.004(4) -0.006(4)
C28 0.040(5) 0.058(5) 0.051(5) -0.021(4) 0.008(4) 0.005(4)
C32 0.051(5) 0.037(4) 0.047(5) 0.003(4) 0.009(4) 0.003(4)
C31 0.048(5) 0.052(5) 0.065(6) -0.010(4) 0.021(4) 0.011(4)
C30 0.051(6) 0.050(5) 0.075(6) -0.022(5) 0.021(5) -0.010(4)
O8 0.049(4) 0.076(4) 0.056(4) 0.003(3) 0.019(3) 0.008(3)
O9 0.041(3) 0.055(3) 0.070(4) 0.022(3) 0.012(3) 0.006(3)
C52 0.131(11) 0.159(12) 0.224(16) 0.112(12) 0.064(10) 0.045(9)
C50 0.056(9) 0.123(13) 0.27(3) 0.082(16) 0.054(13) 0.004(8)
C51 0.053(8) 0.132(12) 0.26(2) 0.098(14) 0.070(11) 0.024(8)
O18 0.049(4) 0.106(6) 0.074(5) 0.002(4) 0.001(3) -0.036(4)
C53 0.131(11) 0.159(12) 0.224(16) 0.112(12) 0.064(10) 0.045(9)
O19 0.154(13) 0.175(14) 0.26(2) 0.061(13) -0.055(12) -0.052(10)
O15 0.142(10) 0.169(11) 0.118(9) 0.058(8) -0.004(7) 0.002(9)
O14 0.091(11) 0.76(7) 0.51(4) 0.53(5) 0.079(17) 0.09(2)
C54 0.16(2) 0.21(2) 0.169(19) 0.126(18) 0.027(16) -0.061(18)
O20 0.151(11) 0.145(11) 0.113(9) -0.003(7) -0.027(8) -0.014(9)

loop_
_atom_type_symbol
_atom_type_description
_atom_type_scat_dispersion_real
_atom_type_scat_dispersion_imag
_atom_type_scat_source
C C 0.0033 0.0016 'International Tables Vol C Tables 4.2.6.8 and 6.1.1.4'
H H 0.0000 0.0000 'International Tables Vol C Tables 4.2.6.8 and 6.1.1.4'
N N 0.0061 0.0033 'International Tables Vol C Tables 4.2.6.8 and 6.1.1.4'
O O 0.0106 0.0060 'International Tables Vol C Tables 4.2.6.8 and 6.1.1.4'
S S 0.1246 0.1234 'International Tables Vol C Tables 4.2.6.8 and 6.1.1.4'

loop_
_geom_angle_atom_site_label_1
_geom_angle_atom_site_label_2
_geom_angle_atom_site_label_3
_geom_angle
C13 S2 C16 89.8(4)
C24 S3 C27 91.5(4)
C38 S4 C35 89.1(4)
C2 S1 C5 87.6(4)
C57 S6 C60 88.9(5)
C46 S5 C49 92.6(8)
C11 N2 C4 126.6(6)
C1 N2 C11 120.5(6)
C1 N2 C4 111.1(6)
C56 N12 C66 121.8(7)
C56 N12 C58 113.0(7)
C66 N12 C58 125.1(7)
N6 C26 C27 113.4(6)
N6 C26 C25 103.2(6)
C25 C26 C27 109.3(6)
C12 N3 C11 119.7(6)
C12 N3 C15 111.8(6)
C11 N3 C15 125.9(6)
O4 C12 N3 124.7(6)
O4 C12 N4 125.9(6)
N3 C12 N4 109.3(6)
C26 N6 C33 126.5(7)
C23 N6 C26 114.3(6)
C23 N6 C33 118.3(7)
C34 N7 C33 120.9(7)
C34 N7 C37 114.4(7)
C33 N7 C37 121.3(7)
C1 N1 C3 112.3(6)
C1 N1 C66 121.9(7)
C66 N1 C3 125.5(7)
C39 C38 S4 110.9(6)
C39 C38 C37 114.3(6)
C37 C38 S4 106.1(6)
C12 N4 C14 113.1(6)
C12 N4 C22 121.1(6)
C14 N4 C22 125.8(6)
O7 C23 N6 126.3(7)
O7 C23 N5 126.1(8)
N6 C23 N5 107.5(7)
C16 C17 C18 114.4(6)
N12 C56 N11 108.3(7)
O16 C56 N12 126.1(7)
O16 C56 N11 125.6(7)
C45 N9 C47 113.2(8)
C45 N9 C44 122.2(10)
C47 N9 C44 120.8(9)
C8 C7 C6 112.4(6)
C5 C6 C7 112.5(6)
C40 C41 C42 109.7(8)
C56 N11 C59 112.4(7)
C56 N11 C55 117.2(7)
C55 N11 C59 126.7(7)
N3 C11 N2 116.1(6)
C20 C19 C18 115.3(7)
C7 C8 C9 111.6(7)
N2 C4 C3 104.2(6)
N2 C4 C5 113.6(6)
C3 C4 C5 106.6(6)
N4 C14 C13 112.7(6)
N4 C14 C15 104.0(6)
C13 C14 C15 108.5(6)
C17 C16 S2 113.5(6)
C17 C16 C15 116.5(6)
C15 C16 S2 104.7(5)
C40 C39 C38 112.8(7)
N2 C1 N1 109.0(7)
O1 C1 N2 125.5(7)
O1 C1 N1 125.6(7)
N7 C34 N8 107.9(9)
O10 C34 N7 127.2(9)
O10 C34 N8 124.8(9)
C41 C40 C39 113.0(8)
C34 N8 C36 112.2(8)
C34 N8 C44 124.2(10)
C44 N8 C36 123.1(9)
N1 C3 C4 103.4(6)
N1 C3 C2 112.8(7)
C2 C3 C4 109.9(6)
N12 C66 N1 113.7(7)
C10 C9 C8 110.2(7)
C25 C24 S3 105.2(6)
C55 N10 C48 124.1(7)
C45 N10 C48 113.8(7)
C45 N10 C55 121.1(7)
N11 C59 C60 111.4(8)
N11 C59 C58 103.0(7)
C60 C59 C58 109.5(8)
C23 N5 C22 121.4(7)
C23 N5 C25 111.9(7)
C22 N5 C25 125.9(6)
C26 C27 S3 104.5(5)
C28 C27 S3 111.3(5)
C28 C27 C26 116.5(6)
C6 C5 S1 111.3(5)
C6 C5 C4 117.3(6)
C4 C5 S1 104.4(5)
O12 C43 C42 111.3(11)
O11 C43 O12 125.6(10)
O11 C43 C42 123.0(11)
O3 C10 C9 117.4(8)
O2 C10 O3 120.3(10)
O2 C10 C9 122.2(9)
O5 C21 O6 124.3(8)
O5 C21 C20 121.7(8)
O6 C21 C20 113.9(8)
N5 C22 N4 112.0(6)
C19 C20 C21 113.8(7)
C59 C60 S6 105.7(6)
C61 C60 S6 111.6(7)
C61 C60 C59 116.6(8)
C58 C57 S6 107.3(7)
N10 C48 C47 101.1(7)
N10 C48 C49 114.6(11)
C49 C48 C47 108.8(11)
N7 C33 N6 112.3(6)
C17 C18 C19 110.7(6)
N8 C36 C37 102.6(7)
N8 C36 C35 111.2(8)
C35 C36 C37 109.9(7)
N7 C37 C38 113.7(6)
N7 C37 C36 102.2(7)
C36 C37 C38 106.9(6)
N10 C55 N11 117.0(7)
O13 C45 N9 125.7(8)
O13 C45 N10 126.3(8)
N10 C45 N9 107.8(8)
N12 C58 C59 102.7(7)
N12 C58 C57 112.9(9)
C57 C58 C59 107.6(8)
C14 C13 S2 105.4(5)
C24 C25 C26 109.6(7)
N5 C25 C26 102.4(6)
N5 C25 C24 113.5(8)
N3 C15 C14 101.5(5)
N3 C15 C16 113.2(6)
C16 C15 C14 108.8(6)
C3 C2 S1 104.9(6)
N9 C47 C48 101.5(8)
N9 C47 C46 118.9(17)
C46 C47 C48 104.7(10)
N8 C44 N9 113.5(8)
C47 C46 S5 111.4(14)
C43 C42 C41 109.3(9)
C48 C49 S5 99.9(10)
C48 C49 C50 115.4(12)
C50 C49 S5 115.7(17)
C36 C35 S4 104.0(5)
C62 C61 C60 112.9(8)
C63 C62 C61 115.2(9)
C62 C63 C64 109.9(8)
C65 C64 C63 112.4(10)
O17 C65 C64 128.0(10)
O17 C65 O18 121.6(11)
O18 C65 C64 110.3(11)
C28 C29 C30 112.0(7)
C27 C28 C29 115.4(7)
O8 C32 C31 125.1(8)
O8 C32 O9 122.2(8)
O9 C32 C31 112.7(8)
C30 C31 C32 115.2(8)
C31 C30 C29 114.0(7)
C51 C52 C53 111.5(15)
C51 C50 C49 115.3(17)
C52 C51 C50 112.7(15)
C54 C53 C52 103.8(15)
O15 C54 C53 103(2)
O14 C54 C53 135(2)
O14 C54 O15 122(2)

loop_
_geom_bond_atom_site_label_1
_geom_bond_atom_site_label_2
_geom_bond_distance
S2 C16 1.826(8)
S2 C13 1.797(9)
S3 C24 1.780(10)
S3 C27 1.829(8)
S4 C38 1.799(8)
S4 C35 1.818(9)
S1 C5 1.824(7)
S1 C2 1.803(9)
S6 C60 1.830(11)
S6 C57 1.808(11)
S5 C46 1.68(2)
S5 C49 1.791(13)
O4 C12 1.221(8)
N2 C11 1.435(9)
N2 C4 1.464(10)
N2 C1 1.372(9)
N12 C56 1.358(10)
N12 C66 1.426(10)
N12 C58 1.468(11)
O1 C1 1.226(9)
C26 N6 1.442(10)
C26 C27 1.575(11)
C26 C25 1.546(12)
O13 C45 1.213(11)
N3 C12 1.354(9)
N3 C11 1.435(9)
N3 C15 1.470(9)
O7 C23 1.204(9)
C12 N4 1.355(9)
N6 C23 1.350(10)
N6 C33 1.483(10)
N7 C34 1.333(12)
N7 C33 1.449(10)
N7 C37 1.469(11)
N1 C1 1.373(10)
N1 C3 1.449(10)
N1 C66 1.435(9)
O5 C21 1.202(10)
O3 C10 1.295(12)
C38 C39 1.557(10)
C38 C37 1.564(11)
O16 C56 1.221(9)
N4 C14 1.409(10)
N4 C22 1.467(9)
C23 N5 1.379(10)
C17 C16 1.495(10)
C17 C18 1.526(11)
C56 N11 1.382(10)
N9 C45 1.354(12)
N9 C47 1.437(15)
N9 C44 1.446(12)
C7 C6 1.540(10)
C7 C8 1.534(11)
C6 C5 1.522(10)
C41 C40 1.461(14)
C41 C42 1.543(15)
N11 C59 1.466(12)
N11 C55 1.433(11)
C19 C20 1.455(12)
C19 C18 1.538(11)
C8 C9 1.540(12)
C4 C3 1.537(10)
C4 C5 1.584(10)
O6 C21 1.295(11)
O10 C34 1.210(12)
C14 C13 1.551(12)
C14 C15 1.572(10)
C16 C15 1.524(11)
C39 C40 1.537(12)
O2 C10 1.258(11)
C34 N8 1.381(12)
N8 C36 1.473(14)
N8 C44 1.435(13)
C3 C2 1.522(12)
C9 C10 1.441(14)
C24 C25 1.528(13)
N10 C48 1.449(11)
N10 C55 1.429(10)
N10 C45 1.333(10)
O12 C43 1.276(13)
C59 C60 1.562(13)
C59 C58 1.564(13)
N5 C22 1.452(11)
N5 C25 1.482(11)
C27 C28 1.488(11)
C43 O11 1.272(14)
C43 C42 1.517(16)
C21 C20 1.509(12)
C60 C61 1.545(14)
C57 C58 1.522(15)
C48 C47 1.574(13)
C48 C49 1.56(2)
C36 C37 1.559(11)
C36 C35 1.531(14)
C47 C46 1.524(19)
C49 C50 1.59(3)
C61 C62 1.521(13)
C62 C63 1.518(14)
C63 C64 1.602(14)
O17 C65 1.240(14)
C64 C65 1.467(16)
C65 O18 1.333(13)
C29 C28 1.542(11)
C29 C30 1.546(13)
C32 C31 1.513(13)
C32 O8 1.220(10)
C32 O9 1.330(10)
C31 C30 1.459(13)
C52 C51 1.48(2)
C52 C53 1.74(2)
C50 C51 1.56(2)
C53 C54 1.60(3)
O15 C54 1.33(2)
O14 C54 1.26(3)

loop_
_smtbx_masks_void_nr
_smtbx_masks_void_average_x
_smtbx_masks_void_average_y
_smtbx_masks_void_average_z
_smtbx_masks_void_volume
_smtbx_masks_void_count_electrons
1 0.123 0.366 0.826 10.7 0.6
2 0.474 0.632 0.146 199.3 22.3
3 0.526 0.132 0.854 199.3 22.3
4 0.877 0.866 0.174 10.7 0.6
